data_2010301
loop_
_publ_author_name
'Tomita, K.'
'Caires, A.C.'
'Luccaneto, V.A.De.'
'Mauro, A.E.'

_publ_section_title
;
 Structure of a cyclopalladated complex, [PdCl(C~37~H~32~N)]
;
_journal_issue 12
_journal_name_full 'Acta Crystallographica Section C'
_journal_page_first 1872
_journal_page_last 1873
_journal_paper_doi 10.1107/S0108270194006475
_journal_volume 50
_journal_year 1994
_chemical_formula_moiety 'C37 H32 Cl1 N1 Pd1'
_chemical_formula_sum 'C37 H32 Cl N Pd'
_chemical_formula_weight 632.51
_space_group_IT_number 61
_symmetry_cell_setting orthorhombic
_symmetry_space_group_name_Hall '-P 2ac 2ab'
_symmetry_space_group_name_H-M 'P b c a'
_atom_type_scat_source 'NRCVAX (Gabe, Le Page, Charland, Lee & White, 1989).'
_cell_angle_alpha 90.
_cell_angle_beta 90.
_cell_angle_gamma 90.
_cell_formula_units_Z 8
_cell_length_a 14.3000(10)
_cell_length_b 18.2020(10)
_cell_length_c 23.3470(10)
_cell_measurement_reflns_used 25
_cell_measurement_temperature 295(2)
_cell_measurement_theta_max 21
_cell_measurement_theta_min 11
_cell_volume 6077.0(6)
_diffrn_measurement_device 'Enraf-Nonius CAD-4'
_diffrn_measurement_method \w-2\q
_diffrn_radiation_type MoK\a
_diffrn_radiation_wavelength 0.71069
_diffrn_reflns_limit_h_max 20
_diffrn_reflns_limit_h_min 0
_diffrn_reflns_limit_k_max 25
_diffrn_reflns_limit_k_min 0
_diffrn_reflns_limit_l_max 33
_diffrn_reflns_limit_l_min 0
_diffrn_reflns_number 9173
_diffrn_reflns_theta_max 30.3
_diffrn_standards_decay_% none
_diffrn_standards_interval_time 120
_diffrn_standards_number 3
_exptl_absorpt_coefficient_mu 0.72
_exptl_absorpt_correction_type none
_exptl_crystal_colour yellow
_exptl_crystal_density_diffrn 1.383
_exptl_crystal_description plate-like
_exptl_crystal_size_max 0.3
_exptl_crystal_size_mid 0.2
_exptl_crystal_size_min 0.1
_refine_diff_density_max 0.83
_refine_diff_density_min -0.94
_refine_ls_extinction_method none
_refine_ls_goodness_of_fit_obs 3.62
_refine_ls_hydrogen_treatment noref
_refine_ls_number_parameters 361
_refine_ls_number_reflns 4926
_refine_ls_R_factor_obs 0.052
_refine_ls_shift/esd_max 0.001
_refine_ls_structure_factor_coef F
_refine_ls_weighting_details 'w = 1/\s^2^(F)'
_refine_ls_weighting_scheme calc
_refine_ls_wR_factor_obs 0.041
_reflns_number_observed 4926
_reflns_number_total 9173
_reflns_observed_criterion I>2.5\s(I)
_cod_data_source_file hu1095.cif
_cod_data_source_block hu1095a
_cod_depositor_comments
;
The following automatic conversions were performed:

'_cell_measurement_temperature' value 'room temperature' was changed
to '295(2)' - the room/ambient temperature average [293;298] in
Kelvins(K) was taken.

Automatic conversion script
Id: cif_fix_values 1646 2011-03-28 12:23:43Z adriana 

The following automatic conversions were performed:

'_cell_measurement_temperature' value 'room temperature' was changed
to '295(2)' - the room/ambient temperature average [293;298] in
Kelvins(K) was taken.

Automatic conversion script
Id: cif_fix_values 1715 2011-07-08 13:25:40Z adriana 

The following automatic conversions were performed:

'_refine_ls_weighting_scheme' value '1/\s^2^(F)' was changed to
'calc'. New tag '_refine_ls_weighting_details' was created. The value
of the new tag was set to 'w = 1/\s^2^(F)'.

Automatic conversion script
Id: cif_fix_values 3143 2015-03-26 13:38:13Z robertas 
;
_cod_original_formula_sum 'C37 H32 Cl1 N1 Pd1'
_cod_database_code 2010301

loop_
_symmetry_equiv_pos_as_xyz
x,y,z
1/2+x,y,1/2-z
x,1/2-y,1/2+z
1/2-x,1/2+y,z
-x,-y,-z
1/2-x,-y,1/2+z
-x,1/2+y,1/2-z
1/2+x,1/2-y,-z

loop_
_atom_site_label
_atom_site_fract_x
_atom_site_fract_y
_atom_site_fract_z
Pd .92415(2) .09808(2) .154030(10)
Cl 1.03441(9) .00936(7) .17723(5)
N .8168(3) .0379(2) .2042(2)
C(1) 1.0139(3) .1655(2) .1145(2)
C(2) .9674(3) .2277(3) .1170(2)
C(3) .8704(3) .2092(3) .1387(2)
C(4) .8184(3) .1605(2) .1045(2)
C(5) .7154(3) .1445(2) .1163(2)
C(6) .6795(3) .1138(2) .1675(2)
C(7) .7369(4) .0877(3) .2176(2)
C(8) 1.1022(3) .1461(2) .0870(2)
C(9) 1.1817(4) .1244(3) .1176(2)
C(10) 1.2623(4) .1055(3) .0897(3)
C(11) 1.2666(4) .1067(3) .0309(3)
C(12) 1.1906(4) .1290(3) .0003(2)
C(13) 1.1088(3) .1475(3) .0282(2)
C(14) .9942(3) .3037(3) .1024(2)
C(15) 1.0875(3) .3229(3) .0921(2)
C(16) 1.1117(3) .3940(3) .0772(2)
C(17) 1.0438(4) .4489(3) .0733(2)
C(18) .9528(4) .4305(3) .0839(2)
C(19) .9276(3) .3595(3) .0984(2)
C(20) .8372(3) .2462(2) .1920(2)
C(21) .8985(3) .2548(3) .2369(2)
C(22) .8713(5) .2880(3) .2879(2)
C(23) .7822(5) .3127(3) .2938(2)
C(24) .7191(4) .3060(3) .2500(3)
C(25) .7465(4) .2739(2) .1980(2)
C(26) .8453(3) .1458(3) .0431(2)
C(27) .8514(3) .2046(2) .0049(2)
C(28) .8730(3) .1916(3) -.0523(2)
C(29) .8907(3) .1215(3) -.0713(2)
C(30) .8841(3) .0620(3) -.0338(2)
C(31) .8605(3) .0748(2) .0228(2)
C(32) .6539(3) .1653(3) .0732(2)
C(33) .5572(4) .1602(3) .0811(2)
C(34) .5232(4) .1341(3) .1305(3)
C(35) .5825(4) .1092(3) .1741(2)
C(36) .8553(3) .0140(3) .2612(2)
C(37) .7827(3) -.0256(3) .1718(2)
H(7A) .691 .059 .247
H(7B) .765 .136 .240
H(9) 1.178 .122 .164
H(10) 1.324 .087 .114
H(11) 1.332 .091 .009
H(12) 1.194 .131 -.047
H(13) 1.048 .164 .003
H(15) 1.142 .281 .096
H(16) 1.186 .408 .069
H(17) 1.066 .505 .061
H(18) .898 .474 .081
H(19) .854 .346 .106
H(21) .971 .235 .232
H(22) .921 .292 .323
H(23) .759 .338 .333
H(24) .648 .326 .254
H(25) .697 .269 .162
H(27) .838 .260 .020
H(28) .878 .237 -.082
H(29) .910 .112 -.116
H(30) .895 .006 -.049
H(31) .854 .029 .053
H(32) .682 .186 .032
H(33) .510 .179 .048
H(34) .448 .131 .138
H(35) .553 .087 .214
H(36A) .882 .055 .290
H(36B) .800 -.020 .279
H(36C) .911 -.023 .248
H(37A) .753 -.006 .133
H(37B) .839 -.063 .160
H(37C) .731 -.053 .198

loop_
_geom_angle_atom_site_label_1
_geom_angle_atom_site_label_2
_geom_angle_atom_site_label_3
_geom_angle
_geom_angle_publ_flag
Cl Pd N 90.19(11) no
Cl Pd C(1) 95.64(13) no
Cl Pd C(3) 156.60(12) no
Cl Pd C(4) 160.33(12) no
N Pd C(1) 171.70(17) no
N Pd C(3) 107.40(15) no
N Pd C(4) 93.23(15) no
C(1) Pd C(3) 65.44(18) no
C(1) Pd C(4) 83.26(17) no
C(3) Pd C(4) 37.17(16) no
Pd N C(7) 109.9(2) no
Pd N C(36) 110.8(3) no
Pd N C(37) 110.3(3) no
C(7) N C(36) 105.6(3) no
C(7) N C(37) 109.5(3) no
C(36) N C(37) 110.6(3) no
Pd C(1) C(2) 100.5(3) no
Pd C(1) C(8) 127.6(3) no
C(2) C(1) C(8) 131.7(4) no
C(1) C(2) C(3) 106.7(4) no
C(1) C(2) C(14) 131.7(4) no
C(3) C(2) C(14) 121.6(4) no
Pd C(3) C(2) 86.5(3) no
Pd C(3) C(4) 72.4(2) no
Pd C(3) C(20) 113.1(3) no
C(16) C(17) C(18) 118.4(4) no
C(17) C(18) C(19) 121.4(5) no
C(14) C(19) C(18) 121.3(4) no
C(3) C(20) C(21) 118.9(4) no
C(3) C(20) C(25) 122.8(4) no
C(21) C(20) C(25) 118.3(4) no
C(20) C(21) C(22) 121.6(5) no
C(21) C(22) C(23) 119.5(5) no
C(22) C(23) C(24) 121.0(5) no
C(23) C(24) C(25) 119.9(5) no
C(2) C(3) C(4) 115.8(4) no
C(2) C(3) C(20) 118.0(4) no
C(4) C(3) C(20) 126.1(4) no
Pd C(4) C(3) 70.5(2) no
Pd C(4) C(5) 117.7(3) no
Pd C(4) C(26) 103.4(3) no
C(3) C(4) C(5) 121.9(4) no
C(3) C(4) C26) 121.2(4) no
C(5) C(4) C(26) 112.6(4) no
C(4) C(5) C(6) 125.3(4) no
C(4) C(5) C(32) 115.3(4) no
C(6) C(5) C(32) 119.3(4) no
C(5) C(6) C(7) 125.6(4) no
C(5) C(6) C(35) 118.5(5) no
C(7) C(6) C(35) 115.8(4) no
N C(7) C(6) 116.5(4) no
C(1) C(8) C(9) 123.2(4) no
C(1) C(8) C(13) 119.5(4) no
C(9) C(8) C(13) 117.3(4) no
C(8) C(9) C(10) 120.8(5) no
C(4) C(26) C(27) 119.1(4) no
C(4) C(26) C(31) 121.9(4) no
C(27) C(26) C(31) 119.0(4) no
C(26) C(27) C(28) 119.8(4) no
C(27) C(28) C(29) 120.6(4) no
C(28) C(29) C(30) 120.3(4) no
C(29) C(30) C(31) 119.1(4) no
C(26) C(31) C(30) 121.2(4) no
C(5) C(32) C(33) 120.9(4) no
C(32) C(33) C(34) 119.7(5) no
C(9) C(10) C(11) 120.6(5) no
C(10) C(11) C(12) 119.5(5) no
C(11) C(12) C(13) 120.0(5) no
C(8) C(13) C(12) 121.7(4) no
C(2) C(14) C(15) 121.4(4) no
C(2) C(14) C(19) 121.4(4) no
C(15) C(14) C(19) 117.2(4) no
C(14) C(15) C(16) 121.0(4) no
C(15) C(16) C(17) 120.7(4) no
C(33) C(34) C(35) 121.5(5) no
C(6) C(35) C(34) 120.0(5) no

loop_
_geom_bond_atom_site_label_1
_geom_bond_atom_site_label_2
_geom_bond_site_symmetry_1
_geom_bond_site_symmetry_2
_geom_bond_distance
_geom_bond_publ_flag
Pd Cl . . 2.3210(10) yes
Pd C(1) . . 2.002(4) yes
Pd C(4) . . 2.217(4) yes
C(1) C(2) . . 1.316(7) yes
C(3) C(4) . . 1.406(6) yes
C(5) C(6) . . 1.415(7) yes
C(7) N . . 1.492(7) yes
Pd N . . 2.220(3) yes
Pd C(3) . . 2.193(4) yes
Pd C(3-4) . . 2.090 yes
C(2) C(3) . . 1.514(6) yes
C(4) C(5) . . 1.527(6) yes
C(6) C(7) . . 1.506(7) yes
N C(36) . . 1.504(6) no
N C(37) . . 1.464(6) no
C(1) C(8) . . 1.458(7) no
C(2) C(14) . . 1.475(6) no
C(3) C(20) . . 1.493(6) no
C(4) C(26) . . 1.509(6) no
C(5) C(32) . . 1.389(7) no
C(6) C(35) . . 1.398(7) no
C(7) H(7A) . . 1.090(4) no
C(7) H(7B) . . 1.100(4) no
C(8) C(9) . . 1.399(7) no
C(8) C(13) . . 1.376(7) no
C(9) C(10) . . 1.367(8) no
C(17) H(17) . . 1.099(5) no
C(18) C(19) . . 1.384(7) no
C(18) H(18) . . 1.113(5) no
C(19) H(19) . . 1.089(5) no
C(20) C(21) . . 1.376(7) no
C(20) C(25) . . 1.398(7) no
C(21) C(22) . . 1.390(8) no
C(21) H(21) . . 1.099(5) no
C(22) C(23) . . 1.358(10) no
C(22) H(22) . . 1.089(5) no
C(23) C(24) . . 1.369(10) no
C(23) H(23) . . 1.083(5) no
C(24) C(25) . . 1.403(8) no
C(24) H(24) . . 1.093(5) no
C(25) H(25) . . 1.100(5) no
C(26) C(27) . . 1.395(6) no
C(26) C(31) . . 1.393(6) no
C(27) C(28) . . 1.391(7) no
C(27) H(27) . . 1.086(4) no
C(28) C(29) . . 1.375(7) no
C(28) H(28) . . 1.089(4) no
C(29) C(30) . . 1.396(7) no
C(29) H(29) . . 1.086(4) no
C(30) C(31) . . 1.383(7) no
C(30) H(30) . . 1.090(4) no
C(9) H(9) . . 1.094(5) no
C(10) C(11) . . 1.376(10) no
C(10) H(10) . . 1.106(5) no
C(11) C(12) . . 1.362(9) no
C(11) H(11) . . 1.105(5) no
C(12) C(13) . . 1.381(8) no
C(12) H(12) . . 1.114(5) no
C(13) H(13) . . 1.093(5) no
C(14) C(15) . . 1.400(7) no
C(14) C(19) . . 1.395(7) no
C(15) C(16) . . 1.385(8) no
C(15) H(15) . . 1.102(5) no
C(16) C(17) . . 1.396(8) no
C(16) H(16) . . 1.103(5) no
C(17) C(18) . . 1.367(8) no
C(31) H(31) . . 1.096(4) no
C(32) C(33) . . 1.398(7) no
C(32) H(32) . . 1.101(5) no
C(33) C(34) . . 1.340(9) no
C(33) H(33) . . 1.087(5) no
C(34) C(35) . . 1.400(9) no
C(34) H(34) . . 1.095(5) no
C(35) H(35) . . 1.094(5) no
C(36) H(36A) . . 1.072(5) no
C(36) H(36B) . . 1.078(5) no
C(36) H(36C) . . 1.083(5) no
C(37) H(37A) . . 1.073(4) no
C(37) H(37B) . . 1.086(5) no
C(37) H(37C) . . 1.090(4) no
